data_4122855
loop_
_publ_author_name
'Frank, Ren\'e'
'Howell, James'
'Tirfoin, R\'emi'
'Dange, Deepak'
'Jones, Cameron'
'Mingos, D Michael P'
'Aldridge, Simon'

_publ_section_title
;
 Circumventing redox chemistry: synthesis of transition metal boryl
 complexes from a boryl nucleophile by decarbonylation.
;
_journal_issue 44
_journal_name_full 'Journal of the American Chemical Society'
_journal_page_first 15730
_journal_page_last 15741
_journal_paper_doi 10.1021/ja508979x
_journal_volume 136
_journal_year 2014
_chemical_formula_moiety 'C34 H41 B1 Cr1 N2 O6'
_chemical_formula_sum 'C34 H41 B Cr N2 O6'
_chemical_formula_weight 636.52
_space_group_IT_number 61
_symmetry_cell_setting orthorhombic
_symmetry_space_group_name_Hall '-P 2ac 2ab'
_symmetry_space_group_name_H-M 'P b c a'
_atom_sites_solution_hydrogens difmap
_atom_sites_solution_primary other
_audit_creation_date 13-07-04
_audit_creation_method CRYSTALS_ver_14.40
_cell_angle_alpha 90
_cell_angle_beta 90
_cell_angle_gamma 90
_cell_formula_units_Z 8
_cell_length_a 14.7300(2)
_cell_length_b 17.6322(2)
_cell_length_c 26.2218(4)
_cell_measurement_reflns_used 38450
_cell_measurement_temperature 150
_cell_measurement_theta_max 76
_cell_measurement_theta_min 4
_cell_volume 6810.39(16)
_computing_cell_refinement 'CrysAlis, (Oxford Diffraction, 2002)'
_computing_data_collection 'SuperNova, (Oxford Diffraction, 2010)'
_computing_data_reduction 'CrysAlis, (Oxford Diffraction, 2002)'
_computing_molecular_graphics 'CAMERON (Watkin et al., 1996)'
_computing_publication_material 'CRYSTALS (Betteridge et al., 2003)'
_computing_structure_refinement 'CRYSTALS (Betteridge et al., 2003)'
_computing_structure_solution 'Superflip (Palatinus & Chapuis, 2007)'
_diffrn_ambient_temperature 150
_diffrn_measured_fraction_theta_full 0.998
_diffrn_measured_fraction_theta_max 0.998
_diffrn_measurement_device Area
_diffrn_measurement_device_type 'Oxford Diffraction SuperNova'
_diffrn_measurement_method \w
_diffrn_radiation_monochromator graphite
_diffrn_radiation_type 'Cu K\a'
_diffrn_radiation_wavelength 1.54180
_diffrn_reflns_av_R_equivalents 0.043
_diffrn_reflns_limit_h_max 18
_diffrn_reflns_limit_h_min -18
_diffrn_reflns_limit_k_max 19
_diffrn_reflns_limit_k_min -22
_diffrn_reflns_limit_l_max 31
_diffrn_reflns_limit_l_min -32
_diffrn_reflns_number 128409
_diffrn_reflns_theta_full 76.397
_diffrn_reflns_theta_max 76.397
_diffrn_reflns_theta_min 3.371
_diffrn_standards_number 0
_exptl_absorpt_coefficient_mu 3.124
_exptl_absorpt_correction_T_max 0.73
_exptl_absorpt_correction_T_min 0.51
_exptl_absorpt_correction_type multi-scan
_exptl_absorpt_process_details 'CrysAlis, (Oxford Diffraction, 2002)'
_exptl_crystal_colour clear_intense_red
_exptl_crystal_density_diffrn 1.242
_exptl_crystal_density_method 'not measured'
_exptl_crystal_description block
_exptl_crystal_F_000 2688
_exptl_crystal_size_max 0.180
_exptl_crystal_size_mid 0.120
_exptl_crystal_size_min 0.100
_refine_diff_density_max 0.32
_refine_diff_density_min -0.41
_refine_ls_extinction_method None
_refine_ls_goodness_of_fit_ref 1.0121
_refine_ls_hydrogen_treatment constr
_refine_ls_matrix_type full
_refine_ls_number_parameters 407
_refine_ls_number_reflns 7103
_refine_ls_number_restraints 0
_refine_ls_R_factor_all 0.0419
_refine_ls_R_factor_gt 0.0377
_refine_ls_shift/su_max 0.0006288
_refine_ls_shift/su_mean 0.0000392
_refine_ls_structure_factor_coef Fsqd
_refine_ls_weighting_details
;
 Method= Modified Sheldrick 
 w=1/[\s^2^(F^2^) + ( 0.03P)^2^ + 6.75P] 
 ,where P=(max(Fo^2^,0) + 2Fc^2^)/3 
;
_refine_ls_weighting_scheme calc
_refine_ls_wR_factor_all 0.0959
_refine_ls_wR_factor_gt 0.0934
_refine_ls_wR_factor_ref 0.0959
_reflns_limit_h_max 18
_reflns_limit_h_min 0
_reflns_limit_k_max 22
_reflns_limit_k_min 0
_reflns_limit_l_max 32
_reflns_limit_l_min 0
_reflns_number_gt 6453
_reflns_number_total 7130
_reflns_threshold_expression I>2.0\s(I)
_oxford_diffrn_Wilson_B_factor 2.18
_oxford_diffrn_Wilson_scale 0.17
_oxford_refine_ls_r_factor_ref 0.0419
_oxford_refine_ls_scale 2.503(14)
_oxford_reflns_number_all 7103
_oxford_reflns_threshold_expression_ref I>-3.0\s(I)
_oxford_structure_analysis_title '073rfrt13 in P -1'
_cod_data_source_file ja508979x_si_002.cif
_cod_data_source_block 5
_cod_depositor_comments
;
The following automatic conversions were performed:

'_atom_sites_solution_primary' value 'Other' changed to 'other'
according to
/home/saulius/struct/COD-crude-data--automatic-downloads/rss-feeds/ACS/lib/dictionaries/cif_core.dic
dictionary named 'cif_core.dic' version 2.4.2 from 2011-04-26.

Automatic conversion script
Id: cif_fix_values 2827 2014-09-09 07:05:25Z andrius 

 Adding full bibliography for 4122854--4122863.cif.
;
_cod_original_sg_symbol_H-M 'P b c a '
_cod_original_formula_sum 'C34 H41 B1 Cr1 N2 O6'
_cod_database_code 4122855

loop_
_symmetry_equiv_pos_as_xyz
x,y,z
-x,-y,-z
x,-y+1/2,z+1/2
-x,y+1/2,-z+1/2
-x+1/2,-y,z+1/2
x+1/2,y,-z+1/2
x+1/2,-y+1/2,-z
-x+1/2,y+1/2,z

loop_
_atom_site_label
_atom_site_type_symbol
_atom_site_fract_x
_atom_site_fract_y
_atom_site_fract_z
_atom_site_U_iso_or_equiv
_atom_site_occupancy
_atom_site_adp_type
_atom_site_refinement_flags_posn
_atom_site_refinement_flags_occupancy
_atom_site_disorder_assembly
_atom_site_disorder_group
Cr1 Cr 0.574236(19) 0.369082(15) 0.677734(10) 0.0239 1.0000 Uani . . . .
C2 C 0.52352(11) 0.29028(9) 0.62811(6) 0.0226 1.0000 Uani . . . .
O3 O 0.53957(8) 0.27974(7) 0.57894(4) 0.0282 1.0000 Uani . . . .
C4 C 0.60308(14) 0.32551(12) 0.54923(7) 0.0371 1.0000 Uani . . . .
C5 C 0.5525(6) 0.3535(8) 0.5021(3) 0.0674 0.569(19) Uani . P 1 1
C6 C 0.5872(10) 0.3148(9) 0.4949(3) 0.0607 0.431(19) Uani . P 1 2
B7 B 0.44152(12) 0.23466(10) 0.64130(6) 0.0205 1.0000 Uani . . . .
N8 N 0.42730(9) 0.18357(7) 0.68320(5) 0.0209 1.0000 Uani . . . .
C9 C 0.34176(11) 0.14998(10) 0.67686(6) 0.0259 1.0000 Uani . . . .
C10 C 0.30205(11) 0.17734(10) 0.63468(6) 0.0271 1.0000 Uani . . . .
N11 N 0.36045(9) 0.22916(7) 0.61127(5) 0.0216 1.0000 Uani . . . .
C12 C 0.33971(11) 0.26140(9) 0.56218(6) 0.0235 1.0000 Uani . . . .
C13 C 0.35833(12) 0.21884(10) 0.51847(6) 0.0287 1.0000 Uani . . . .
C14 C 0.34139(13) 0.25242(12) 0.47109(6) 0.0342 1.0000 Uani . . . .
C15 C 0.30690(14) 0.32500(12) 0.46776(7) 0.0392 1.0000 Uani . . . .
C16 C 0.28617(14) 0.36510(11) 0.51162(7) 0.0379 1.0000 Uani . . . .
C17 C 0.30138(12) 0.33431(10) 0.55982(6) 0.0290 1.0000 Uani . . . .
C18 C 0.27383(15) 0.37617(12) 0.60806(7) 0.0411 1.0000 Uani . . . .
C19 C 0.27201(19) 0.46188(13) 0.60242(10) 0.0587 1.0000 Uani . . . .
C20 C 0.1818(2) 0.34893(15) 0.62685(10) 0.0648 1.0000 Uani . . . .
C21 C 0.39547(14) 0.13843(11) 0.52065(7) 0.0374 1.0000 Uani . . . .
C22 C 0.48909(16) 0.13229(14) 0.49686(10) 0.0552 1.0000 Uani . . . .
C23 C 0.33109(17) 0.08223(12) 0.49526(9) 0.0468 1.0000 Uani . . . .
C24 C 0.49128(11) 0.14765(9) 0.71691(6) 0.0218 1.0000 Uani . . . .
C25 C 0.48638(11) 0.16051(10) 0.76958(6) 0.0259 1.0000 Uani . . . .
C26 C 0.41626(12) 0.21254(11) 0.79322(6) 0.0304 1.0000 Uani . . . .
C27 C 0.34453(14) 0.16644(13) 0.82205(8) 0.0424 1.0000 Uani . . . .
C28 C 0.45978(16) 0.27108(12) 0.82889(8) 0.0435 1.0000 Uani . . . .
C29 C 0.54773(13) 0.12180(11) 0.80071(7) 0.0336 1.0000 Uani . . . .
C30 C 0.61089(13) 0.07264(11) 0.78060(8) 0.0371 1.0000 Uani . . . .
C31 C 0.61363(12) 0.05961(10) 0.72867(7) 0.0333 1.0000 Uani . . . .
C32 C 0.55335(11) 0.09592(9) 0.69589(6) 0.0256 1.0000 Uani . . . .
C33 C 0.55264(12) 0.07498(10) 0.63975(7) 0.0298 1.0000 Uani . . . .
C34 C 0.51833(18) -0.00559(13) 0.63218(10) 0.0547 1.0000 Uani . . . .
C35 C 0.64422(15) 0.08633(15) 0.61463(8) 0.0509 1.0000 Uani . . . .
C36 C 0.45752(13) 0.37059(10) 0.71097(7) 0.0309 1.0000 Uani . . . .
O37 O 0.38920(10) 0.37703(8) 0.73077(5) 0.0405 1.0000 Uani . . . .
C38 C 0.62753(12) 0.29190(10) 0.72024(7) 0.0302 1.0000 Uani . . . .
O39 O 0.66890(9) 0.25191(8) 0.74502(6) 0.0417 1.0000 Uani . . . .
C40 C 0.61298(14) 0.44116(11) 0.72645(7) 0.0372 1.0000 Uani . . . .
O41 O 0.63956(12) 0.48443(9) 0.75544(6) 0.0538 1.0000 Uani . . . .
C42 C 0.53665(15) 0.44874(11) 0.63414(7) 0.0392 1.0000 Uani . . . .
O43 O 0.51662(14) 0.49729(9) 0.60754(6) 0.0609 1.0000 Uani . . . .
C44 C 0.69141(14) 0.37654(11) 0.64940(7) 0.0366 1.0000 Uani . . . .
O45 O 0.76471(10) 0.38461(11) 0.63555(6) 0.0584 1.0000 Uani . . . .
H51 H 0.5896 0.3885 0.4827 0.0954 0.569(19) Uiso R P 1 1
H53 H 0.4986 0.3787 0.5126 0.0957 0.569(19) Uiso R P 1 1
H52 H 0.5363 0.3111 0.4800 0.0959 0.569(19) Uiso R P 1 1
H62 H 0.6239 0.3489 0.4753 0.0955 0.431(19) Uiso R P 1 2
H61 H 0.5244 0.3253 0.4869 0.0959 0.431(19) Uiso R P 1 2
H63 H 0.6007 0.2642 0.4837 0.0960 0.431(19) Uiso R P 1 2
H91 H 0.3184 0.1139 0.7001 0.0311 1.0000 Uiso R . . .
H101 H 0.2452 0.1648 0.6222 0.0339 1.0000 Uiso R . . .
H141 H 0.3550 0.2258 0.4408 0.0405 1.0000 Uiso R . . .
H151 H 0.2966 0.3474 0.4365 0.0471 1.0000 Uiso R . . .
H161 H 0.2625 0.4136 0.5086 0.0458 1.0000 Uiso R . . .
H181 H 0.3187 0.3645 0.6335 0.0485 1.0000 Uiso R . . .
H192 H 0.2642 0.4855 0.6348 0.0877 1.0000 Uiso R . . .
H193 H 0.3297 0.4802 0.5879 0.0853 1.0000 Uiso R . . .
H191 H 0.2214 0.4772 0.5800 0.0873 1.0000 Uiso R . . .
H201 H 0.1658 0.3780 0.6564 0.0971 1.0000 Uiso R . . .
H203 H 0.1829 0.2941 0.6339 0.0968 1.0000 Uiso R . . .
H202 H 0.1391 0.3601 0.6008 0.0961 1.0000 Uiso R . . .
H211 H 0.3994 0.1242 0.5566 0.0452 1.0000 Uiso R . . .
H221 H 0.5111 0.0808 0.4984 0.0825 1.0000 Uiso R . . .
H222 H 0.5297 0.1657 0.5147 0.0826 1.0000 Uiso R . . .
H223 H 0.4881 0.1480 0.4614 0.0818 1.0000 Uiso R . . .
H233 H 0.3539 0.0308 0.4994 0.0692 1.0000 Uiso R . . .
H231 H 0.2720 0.0852 0.5116 0.0696 1.0000 Uiso R . . .
H232 H 0.3250 0.0939 0.4591 0.0694 1.0000 Uiso R . . .
H261 H 0.3854 0.2404 0.7668 0.0352 1.0000 Uiso R . . .
H271 H 0.3007 0.1994 0.8371 0.0633 1.0000 Uiso R . . .
H273 H 0.3730 0.1366 0.8491 0.0625 1.0000 Uiso R . . .
H272 H 0.3163 0.1320 0.7987 0.0629 1.0000 Uiso R . . .
H282 H 0.4143 0.3050 0.8410 0.0645 1.0000 Uiso R . . .
H281 H 0.4869 0.2465 0.8589 0.0640 1.0000 Uiso R . . .
H283 H 0.5066 0.2995 0.8107 0.0643 1.0000 Uiso R . . .
H291 H 0.5449 0.1298 0.8359 0.0399 1.0000 Uiso R . . .
H301 H 0.6516 0.0470 0.8024 0.0450 1.0000 Uiso R . . .
H311 H 0.6551 0.0252 0.7150 0.0399 1.0000 Uiso R . . .
H331 H 0.5125 0.1094 0.6229 0.0353 1.0000 Uiso R . . .
H341 H 0.5146 -0.0177 0.5962 0.0812 1.0000 Uiso R . . .
H343 H 0.5587 -0.0413 0.6484 0.0819 1.0000 Uiso R . . .
H342 H 0.4606 -0.0111 0.6467 0.0818 1.0000 Uiso R . . .
H352 H 0.6395 0.0747 0.5787 0.0761 1.0000 Uiso R . . .
H351 H 0.6876 0.0525 0.6302 0.0756 1.0000 Uiso R . . .
H353 H 0.6629 0.1389 0.6188 0.0769 1.0000 Uiso R . . .
H41 H 0.6274 0.3671 0.5696 0.0446 0.569(19) Uiso R P 1 1
H42 H 0.6534 0.2922 0.5391 0.0452 0.569(19) Uiso R P 1 1
H43 H 0.5954 0.3787 0.5589 0.0450 0.431(19) Uiso R P 1 2
H44 H 0.6652 0.3096 0.5577 0.0445 0.431(19) Uiso R P 1 2

loop_
_atom_site_aniso_label
_atom_site_aniso_U_11
_atom_site_aniso_U_22
_atom_site_aniso_U_33
_atom_site_aniso_U_23
_atom_site_aniso_U_13
_atom_site_aniso_U_12
Cr1 0.03050(15) 0.02059(14) 0.02050(14) -0.00146(10) -0.00043(11) -0.00361(11)
C2 0.0256(7) 0.0220(7) 0.0201(7) 0.0011(6) -0.0012(6) 0.0037(6)
O3 0.0310(6) 0.0328(6) 0.0207(5) -0.0014(5) 0.0036(5) -0.0059(5)
C4 0.0388(10) 0.0451(11) 0.0274(9) 0.0008(8) 0.0085(8) -0.0127(9)
C5 0.059(4) 0.100(7) 0.044(3) 0.036(4) -0.009(3) -0.032(4)
C6 0.068(6) 0.088(7) 0.026(3) 0.002(3) 0.007(3) -0.039(5)
B7 0.0245(8) 0.0206(8) 0.0164(7) -0.0017(6) 0.0003(6) 0.0020(6)
N8 0.0217(6) 0.0229(6) 0.0180(6) 0.0016(5) -0.0007(5) -0.0005(5)
C9 0.0238(8) 0.0293(8) 0.0247(8) 0.0034(6) 0.0009(6) -0.0025(6)
C10 0.0225(7) 0.0335(9) 0.0252(8) 0.0008(7) -0.0016(6) -0.0036(7)
N11 0.0239(6) 0.0242(6) 0.0166(6) 0.0012(5) -0.0010(5) 0.0003(5)
C12 0.0236(7) 0.0301(8) 0.0168(7) 0.0015(6) -0.0029(6) 0.0009(6)
C13 0.0297(8) 0.0361(9) 0.0203(8) -0.0015(7) -0.0024(6) 0.0041(7)
C14 0.0379(9) 0.0460(11) 0.0186(8) -0.0026(7) -0.0015(7) 0.0061(8)
C15 0.0458(11) 0.0499(11) 0.0220(8) 0.0093(8) -0.0053(8) 0.0066(9)
C16 0.0467(11) 0.0350(10) 0.0320(9) 0.0050(8) -0.0095(8) 0.0104(8)
C17 0.0304(8) 0.0334(9) 0.0234(8) -0.0006(7) -0.0055(7) 0.0048(7)
C18 0.0534(12) 0.0417(11) 0.0281(9) -0.0071(8) -0.0135(8) 0.0205(9)
C19 0.0713(17) 0.0431(12) 0.0617(15) -0.0181(11) -0.0161(13) 0.0146(12)
C20 0.0819(19) 0.0557(15) 0.0568(15) -0.0032(12) 0.0302(14) 0.0217(14)
C21 0.0499(11) 0.0381(10) 0.0243(8) -0.0069(7) -0.0067(8) 0.0129(9)
C22 0.0454(12) 0.0493(13) 0.0708(16) -0.0272(12) -0.0049(11) 0.0135(10)
C23 0.0580(13) 0.0383(11) 0.0440(11) -0.0004(9) -0.0024(10) 0.0001(10)
C24 0.0237(7) 0.0215(7) 0.0203(7) 0.0042(6) -0.0030(6) -0.0029(6)
C25 0.0291(8) 0.0274(8) 0.0212(7) 0.0045(6) -0.0017(6) -0.0051(7)
C26 0.0360(9) 0.0366(9) 0.0185(7) 0.0011(7) 0.0021(7) -0.0014(8)
C27 0.0401(10) 0.0549(12) 0.0321(10) 0.0060(9) 0.0095(8) -0.0025(9)
C28 0.0518(12) 0.0477(12) 0.0308(9) -0.0098(9) 0.0004(9) -0.0024(10)
C29 0.0383(10) 0.0387(10) 0.0239(8) 0.0091(7) -0.0077(7) -0.0063(8)
C30 0.0342(9) 0.0373(10) 0.0398(10) 0.0148(8) -0.0117(8) -0.0006(8)
C31 0.0299(9) 0.0281(9) 0.0418(10) 0.0062(8) -0.0029(8) 0.0032(7)
C32 0.0259(8) 0.0229(8) 0.0282(8) 0.0024(6) -0.0011(6) -0.0024(6)
C33 0.0313(9) 0.0279(8) 0.0303(9) -0.0043(7) -0.0004(7) 0.0027(7)
C34 0.0625(15) 0.0472(13) 0.0544(14) -0.0203(11) 0.0106(11) -0.0201(11)
C35 0.0435(12) 0.0703(15) 0.0391(11) -0.0100(11) 0.0093(9) -0.0148(11)
C36 0.0427(10) 0.0241(8) 0.0258(8) -0.0024(7) -0.0017(8) -0.0003(7)
O37 0.0425(8) 0.0377(7) 0.0412(8) -0.0028(6) 0.0086(6) 0.0039(6)
C38 0.0319(9) 0.0310(9) 0.0276(8) -0.0030(7) 0.0013(7) -0.0068(7)
O39 0.0384(7) 0.0413(7) 0.0453(8) 0.0103(7) -0.0079(6) -0.0035(6)
C40 0.0487(11) 0.0312(9) 0.0319(9) -0.0012(8) -0.0017(8) -0.0038(8)
O41 0.0755(11) 0.0412(8) 0.0446(8) -0.0162(7) -0.0112(8) -0.0113(8)
C42 0.0555(12) 0.0307(9) 0.0313(9) -0.0026(8) 0.0015(9) 0.0011(9)
O43 0.0953(14) 0.0410(9) 0.0464(9) 0.0116(7) 0.0007(9) 0.0173(9)
C44 0.0406(10) 0.0402(10) 0.0290(9) 0.0025(8) -0.0029(8) -0.0110(8)
O45 0.0384(8) 0.0911(13) 0.0458(9) 0.0073(9) 0.0029(7) -0.0194(8)

loop_
_atom_type_symbol
_atom_type_scat_dispersion_real
_atom_type_scat_dispersion_imag
_atom_type_scat_Cromer_Mann_a1
_atom_type_scat_Cromer_Mann_b1
_atom_type_scat_Cromer_Mann_a2
_atom_type_scat_Cromer_Mann_b2
_atom_type_scat_Cromer_Mann_a3
_atom_type_scat_Cromer_Mann_b3
_atom_type_scat_Cromer_Mann_a4
_atom_type_scat_Cromer_Mann_b4
_atom_type_scat_Cromer_Mann_c
_atom_type_scat_source
C 0.0181 0.0091 2.3100 20.8439 1.0200 10.2075 1.5886 0.5687 0.8650 51.6512 0.2156 'International Tables Vol C 4.2.6.8 and 6.1.1.4'
H 0.0000 0.0000 0.4930 10.5109 0.3229 26.1257 0.1402 3.1424 0.0408 57.7998 0.0030 'International Tables Vol C 4.2.6.8 and 6.1.1.4'
O 0.0492 0.0322 3.0485 13.2771 2.2868 5.7011 1.5463 0.3239 0.8670 32.9089 0.2508 'International Tables Vol C 4.2.6.8 and 6.1.1.4'
Cr -0.1635 2.4439 10.6406 6.1038 7.3537 0.3920 3.3240 20.2626 1.4922 98.7399 1.1832 'International Tables Vol C 4.2.6.8 and 6.1.1.4'
N 0.0311 0.0180 12.2126 0.0057 3.1322 9.8933 2.0125 28.9975 1.1663 0.5826 -11.5290 'International Tables Vol C 4.2.6.8 and 6.1.1.4'
B 0.0090 0.0039 2.0545 23.2185 1.3326 1.0210 1.0979 60.3498 0.7068 0.1403 -0.1932 'International Tables Vol C 4.2.6.8 and 6.1.1.4'

loop_
_geom_angle_atom_site_label_1
_geom_angle_atom_site_label_2
_geom_angle_atom_site_label_3
_geom_angle
_geom_angle_publ_flag
C2 Cr1 C36 88.35(7) yes
C2 Cr1 C38 92.12(7) yes
C36 Cr1 C38 96.41(7) yes
C2 Cr1 C40 175.70(8) yes
C36 Cr1 C40 87.39(8) yes
C38 Cr1 C40 87.76(8) yes
C2 Cr1 C42 90.74(7) yes
C36 Cr1 C42 90.11(9) yes
C38 Cr1 C42 172.95(9) yes
C40 Cr1 C42 89.86(8) yes
C2 Cr1 C44 97.54(7) yes
C36 Cr1 C44 174.01(8) yes
C38 Cr1 C44 84.50(8) yes
C40 Cr1 C44 86.73(9) yes
C42 Cr1 C44 88.74(9) yes
Cr1 C2 O3 130.53(12) yes
Cr1 C2 B7 123.83(11) yes
O3 C2 B7 105.09(13) yes
C2 O3 C4 123.80(13) yes
O3 C4 C5 107.4(3) yes
O3 C4 H41 111.0 no
C5 C4 H41 112.4 no
O3 C4 H42 107.3 no
C5 C4 H42 110.0 no
H41 C4 H42 108.7 no
O3 C4 C6 110.3(3) yes
O3 C4 H43 108.5 no
C6 C4 H43 111.1 no
O3 C4 H44 108.6 no
C6 C4 H44 109.5 no
H43 C4 H44 108.8 no
C4 C5 H51 110.9 no
C4 C5 H53 108.9 no
H51 C5 H53 109.0 no
C4 C5 H52 110.6 no
H51 C5 H52 108.4 no
H53 C5 H52 109.0 no
C4 C6 H62 110.7 no
C4 C6 H61 109.9 no
H62 C6 H61 107.7 no
C4 C6 H63 112.7 no
H62 C6 H63 107.5 no
H61 C6 H63 108.1 no
C2 B7 N8 131.50(14) yes
C2 B7 N11 123.61(14) yes
N8 B7 N11 104.85(13) yes
B7 N8 C9 107.78(13) yes
B7 N8 C24 130.58(13) yes
C9 N8 C24 118.39(13) yes
N8 C9 C10 109.74(14) yes
N8 C9 H91 122.4 no
C10 C9 H91 127.9 no
C9 C10 N11 109.21(14) yes
C9 C10 H101 126.8 no
N11 C10 H101 124.0 no
C10 N11 B7 108.41(13) yes
C10 N11 C12 121.35(13) yes
B7 N11 C12 129.87(13) yes
N11 C12 C13 118.66(14) yes
N11 C12 C17 119.06(14) yes
C13 C12 C17 122.28(15) yes
C12 C13 C14 117.80(16) yes
C12 C13 C21 122.72(15) yes
C14 C13 C21 119.48(16) yes
C13 C14 C15 120.97(17) yes
C13 C14 H141 119.9 no
C15 C14 H141 119.1 no
C14 C15 C16 120.16(17) yes
C14 C15 H151 120.9 no
C16 C15 H151 118.9 no
C15 C16 C17 121.27(17) yes
C15 C16 H161 118.9 no
C17 C16 H161 119.8 no
C12 C17 C16 117.44(16) yes
C12 C17 C18 120.98(15) yes
C16 C17 C18 121.52(16) yes
C17 C18 C19 114.01(18) yes
C17 C18 C20 110.76(18) yes
C19 C18 C20 109.29(19) yes
C17 C18 H181 106.8 no
C19 C18 H181 107.0 no
C20 C18 H181 108.7 no
C18 C19 H192 110.5 no
C18 C19 H193 110.3 no
H192 C19 H193 107.8 no
C18 C19 H191 110.1 no
H192 C19 H191 108.6 no
H193 C19 H191 109.4 no
C18 C20 H201 108.2 no
C18 C20 H203 111.0 no
H201 C20 H203 112.1 no
C18 C20 H202 107.0 no
H201 C20 H202 107.9 no
H203 C20 H202 110.4 no
C13 C21 C22 112.20(18) yes
C13 C21 C23 111.46(16) yes
C22 C21 C23 109.84(17) yes
C13 C21 H211 107.2 no
C22 C21 H211 109.0 no
C23 C21 H211 106.9 no
C21 C22 H221 110.8 no
C21 C22 H222 108.8 no
H221 C22 H222 110.3 no
C21 C22 H223 111.1 no
H221 C22 H223 108.2 no
H222 C22 H223 107.6 no
C21 C23 H233 110.0 no
C21 C23 H231 109.2 no
H233 C23 H231 108.1 no
C21 C23 H232 110.2 no
H233 C23 H232 109.6 no
H231 C23 H232 109.6 no
N8 C24 C25 120.04(14) yes
N8 C24 C32 118.12(14) yes
C25 C24 C32 121.69(15) yes
C24 C25 C26 122.45(15) yes
C24 C25 C29 117.63(16) yes
C26 C25 C29 119.90(15) yes
C25 C26 C27 110.55(16) yes
C25 C26 C28 111.86(15) yes
C27 C26 C28 110.14(15) yes
C25 C26 H261 109.7 no
C27 C26 H261 107.4 no
C28 C26 H261 107.1 no
C26 C27 H271 110.3 no
C26 C27 H273 110.3 no
H271 C27 H273 108.6 no
C26 C27 H272 108.7 no
H271 C27 H272 110.9 no
H273 C27 H272 108.1 no
C26 C28 H282 109.3 no
C26 C28 H281 111.2 no
H282 C28 H281 107.2 no
C26 C28 H283 110.0 no
H282 C28 H283 109.7 no
H281 C28 H283 109.3 no
C25 C29 C30 121.43(17) yes
C25 C29 H291 118.3 no
C30 C29 H291 120.3 no
C29 C30 C31 120.14(17) yes
C29 C30 H301 119.9 no
C31 C30 H301 120.0 no
C30 C31 C32 120.89(17) yes
C30 C31 H311 120.4 no
C32 C31 H311 118.7 no
C24 C32 C31 118.16(16) yes
C24 C32 C33 122.29(15) yes
C31 C32 C33 119.44(16) yes
C32 C33 C34 110.86(16) yes
C32 C33 C35 112.56(15) yes
C34 C33 C35 111.26(17) yes
C32 C33 H331 107.4 no
C34 C33 H331 109.0 no
C35 C33 H331 105.4 no
C33 C34 H341 110.6 no
C33 C34 H343 110.3 no
H341 C34 H343 108.6 no
C33 C34 H342 110.2 no
H341 C34 H342 108.7 no
H343 C34 H342 108.3 no
C33 C35 H352 109.4 no
C33 C35 H351 108.9 no
H352 C35 H351 109.1 no
C33 C35 H353 109.2 no
H352 C35 H353 109.4 no
H351 C35 H353 110.8 no
Cr1 C36 O37 175.05(16) yes
Cr1 C38 O39 171.11(15) yes
Cr1 C40 O41 177.6(2) yes
Cr1 C42 O43 178.0(2) yes
Cr1 C44 O45 174.38(18) yes

loop_
_geom_bond_atom_site_label_1
_geom_bond_atom_site_label_2
_geom_bond_distance
_geom_bond_publ_flag
Cr1 C2 2.0450(16) yes
Cr1 C36 1.928(2) yes
Cr1 C38 1.9263(19) yes
Cr1 C40 1.8903(19) yes
Cr1 C42 1.894(2) yes
Cr1 C44 1.884(2) yes
C2 O3 1.3240(19) yes
C2 B7 1.594(2) yes
O3 C4 1.461(2) yes
C4 C5 1.526(6) yes
C4 H41 0.976 no
C4 H42 0.982 no
C4 C6 1.456(7) yes
C4 H43 0.978 no
C4 H44 0.982 no
C5 H51 0.968 no
C5 H53 0.951 no
C5 H52 0.975 no
C6 H62 0.957 no
C6 H61 0.967 no
C6 H63 0.960 no
B7 N8 1.436(2) yes
B7 N11 1.434(2) yes
N8 C9 1.402(2) yes
N8 C24 1.4389(19) yes
C9 C10 1.341(2) yes
C9 H91 0.945 no
C10 N11 1.397(2) yes
C10 H101 0.925 no
N11 C12 1.4399(19) yes
C12 C13 1.397(2) yes
C12 C17 1.406(2) yes
C13 C14 1.399(2) yes
C13 C21 1.521(3) yes
C14 C15 1.380(3) yes
C14 H141 0.943 no
C15 C16 1.384(3) yes
C15 H151 0.923 no
C16 C17 1.394(2) yes
C16 H161 0.927 no
C17 C18 1.520(2) yes
C18 C19 1.519(3) yes
C18 C20 1.520(4) yes
C18 H181 0.962 no
C19 H192 0.954 no
C19 H193 0.986 no
C19 H191 0.987 no
C20 H201 0.959 no
C20 H203 0.984 no
C20 H202 0.950 no
C21 C22 1.517(3) yes
C21 C23 1.525(3) yes
C21 H211 0.978 no
C22 H221 0.964 no
C22 H222 0.961 no
C22 H223 0.970 no
C23 H233 0.974 no
C23 H231 0.971 no
C23 H232 0.974 no
C24 C25 1.402(2) yes
C24 C32 1.404(2) yes
C25 C26 1.514(2) yes
C25 C29 1.396(2) yes
C26 C27 1.533(3) yes
C26 C28 1.533(3) yes
C26 H261 0.963 no
C27 H271 0.954 no
C27 H273 0.977 no
C27 H272 0.958 no
C28 H282 0.952 no
C28 H281 0.984 no
C28 H283 0.977 no
C29 C30 1.376(3) yes
C29 H291 0.933 no
C30 C31 1.381(3) yes
C30 H301 0.944 no
C31 C32 1.392(2) yes
C31 H311 0.933 no
C32 C33 1.518(2) yes
C33 C34 1.521(3) yes
C33 C35 1.514(3) yes
C33 H331 0.956 no
C34 H341 0.970 no
C34 H343 0.965 no
C34 H342 0.937 no
C35 H352 0.967 no
C35 H351 0.964 no
C35 H353 0.973 no
C36 O37 1.138(2) yes
C38 O39 1.136(2) yes
C40 O41 1.146(2) yes
C42 O43 1.143(2) yes
C44 O45 1.148(2) yes

loop_
_geom_hbond_atom_site_label_D
_geom_hbond_atom_site_label_H
_geom_hbond_atom_site_label_A
_geom_hbond_angle_DHA
_geom_hbond_distance_DH
_geom_hbond_distance_HA
_geom_hbond_distance_DA
_geom_hbond_publ_flag
C26 H261 O37 136.57 0.963 2.589 3.354(4) yes
C4 H41 C42 125.83(6) 0.976 2.593 3.261(4) yes
C4 H41 C44 134.72(7) 0.976 2.300 3.066(4) yes
C4 H43 C42 136.40(6) 0.978 2.483 3.261(4) yes
